data_7045005
loop_
_publ_author_name
'Zhang, Haitao'
'Nakanishi, Ryo'
'Katoh, Keiichi'
'Breedlove, Brian K.'
'Kitagawa, Yasutaka'
'Yamashita, Masahiro'

_publ_section_title
;
 Low coordinated mononuclear erbium(iii) single-molecule magnets with
 C<sub>3v</sub> symmetry: a method for altering single-molecule magnet
 properties by incorporating hard and soft donors.
;
_journal_issue 2
_journal_name_full 'Dalton transactions (Cambridge, England : 2003)'
_journal_page_first 302
_journal_page_last 305
_journal_paper_doi 10.1039/c7dt04053a
_journal_volume 47
_journal_year 2018
_chemical_formula_sum 'C45 H69 Er O3'
_chemical_formula_weight 825.26
_chemical_properties_physical Air-sensitive,Moisture-sensitive,Hygroscopic,Oxygen-sensitive
_space_group_crystal_system triclinic
_space_group_IT_number 2
_space_group_name_Hall '-P 1'
_space_group_name_H-M_alt 'P -1'
_symmetry_space_group_name_Hall '-P 1'
_symmetry_space_group_name_H-M 'P -1'
_atom_sites_solution_hydrogens geom
_audit_creation_method SHELXL-2016/4
_audit_update_record
;
2017-09-08 deposited with the CCDC.
2017-11-27 downloaded from the CCDC.
;
_cell_angle_alpha 70.604(3)
_cell_angle_beta 84.413(3)
_cell_angle_gamma 81.472(3)
_cell_formula_units_Z 2
_cell_length_a 9.6885(3)
_cell_length_b 14.9921(6)
_cell_length_c 15.9119(6)
_cell_measurement_reflns_used 9319
_cell_measurement_temperature 120(2)
_cell_measurement_theta_max 31.9240
_cell_measurement_theta_min 2.2880
_cell_volume 2153.07(14)
_computing_structure_refinement 'SHELXL-2016/4 (Sheldrick, 2016)'
_diffrn_ambient_temperature 120(2)
_diffrn_measured_fraction_theta_full 0.991
_diffrn_measured_fraction_theta_max 0.911
_diffrn_measurement_device_type 'CCD area detector'
_diffrn_radiation_type MoK\a
_diffrn_radiation_wavelength 0.71073
_diffrn_reflns_av_R_equivalents 0.0503
_diffrn_reflns_av_unetI/netI 0.0903
_diffrn_reflns_Laue_measured_fraction_full 0.991
_diffrn_reflns_Laue_measured_fraction_max 0.911
_diffrn_reflns_limit_h_max 15
_diffrn_reflns_limit_h_min -11
_diffrn_reflns_limit_k_max 23
_diffrn_reflns_limit_k_min -23
_diffrn_reflns_limit_l_max 25
_diffrn_reflns_limit_l_min -25
_diffrn_reflns_number 34354
_diffrn_reflns_point_group_measured_fraction_full 0.991
_diffrn_reflns_point_group_measured_fraction_max 0.911
_diffrn_reflns_theta_full 25.242
_diffrn_reflns_theta_max 34.854
_diffrn_reflns_theta_min 1.637
_exptl_absorpt_coefficient_mu 1.984
_exptl_absorpt_correction_T_max 1.00000
_exptl_absorpt_correction_T_min 0.86038
_exptl_absorpt_correction_type multi-scan
_exptl_crystal_colour pink
_exptl_crystal_density_diffrn 1.273
_exptl_crystal_description bulk
_exptl_crystal_F_000 862
_exptl_crystal_recrystallization_method Sublimation
_exptl_crystal_size_max 0.400
_exptl_crystal_size_mid 0.300
_exptl_crystal_size_min 0.300
_refine_diff_density_max 2.499
_refine_diff_density_min -1.506
_refine_diff_density_rms 0.157
_refine_ls_extinction_coef 0.0007(2)
_refine_ls_extinction_expression Fc^*^=kFc[1+0.001xFc^2^\l^3^/sin(2\q)]^-1/4^
_refine_ls_extinction_method 'SHELXL-2016/4 (Sheldrick 2016)'
_refine_ls_goodness_of_fit_ref 1.086
_refine_ls_hydrogen_treatment constr
_refine_ls_matrix_type full
_refine_ls_number_parameters 443
_refine_ls_number_reflns 17113
_refine_ls_number_restraints 0
_refine_ls_restrained_S_all 1.086
_refine_ls_R_factor_all 0.0952
_refine_ls_R_factor_gt 0.0573
_refine_ls_shift/su_max 0.001
_refine_ls_shift/su_mean 0.000
_refine_ls_structure_factor_coef Fsqd
_refine_ls_weighting_details 'w=1/[\s^2^(Fo^2^)+(0.0370P)^2^+4.8100P] where P=(Fo^2^+2Fc^2^)/3'
_refine_ls_weighting_scheme calc
_refine_ls_wR_factor_gt 0.1161
_refine_ls_wR_factor_ref 0.1291
_reflns_Friedel_coverage 0.000
_reflns_number_gt 12439
_reflns_number_total 17113
_reflns_threshold_expression 'I > 2\s(I)'
_cod_data_source_file c7dt04053a2.cif
_cod_data_source_block Er(dbpc)3_(1)
_cod_depositor_comments 'Adding full bibliography for 7045005--7045007.cif.'
_cod_database_code 7045005
_shelx_shelxl_version_number 2016/4
_shelx_space_group_comment
;
The symmetry employed for this shelxl refinement is uniquely defined
by the following loop, which should always be used as a source of
symmetry information in preference to the above space-group names.
They are only intended as comments.
;
_shelx_estimated_absorpt_t_min 0.504
_shelx_estimated_absorpt_t_max 0.588

loop_
_space_group_symop_operation_xyz
'x, y, z'
'-x, -y, -z'

loop_
_atom_site_label
_atom_site_type_symbol
_atom_site_fract_x
_atom_site_fract_y
_atom_site_fract_z
_atom_site_U_iso_or_equiv
_atom_site_adp_type
_atom_site_occupancy
_atom_site_site_symmetry_order
_atom_site_calc_flag
_atom_site_refinement_flags_posn
_atom_site_refinement_flags_adp
ER1 Er 0.65438(2) 0.65344(2) 0.70331(2) 0.02324(6) Uani 1 1 d . .
O1 O 0.7051(3) 0.72940(19) 0.77925(17) 0.0231(5) Uani 1 1 d . .
O2 O 0.7341(3) 0.51296(18) 0.74475(17) 0.0237(5) Uani 1 1 d . .
O3 O 0.6803(3) 0.7224(2) 0.56970(17) 0.0245(5) Uani 1 1 d . .
C1 C 0.6505(4) 0.7849(2) 0.4877(2) 0.0201(7) Uani 1 1 d . .
C2 C 0.7668(4) 0.4174(3) 0.7798(2) 0.0212(7) Uani 1 1 d . .
C3 C 0.7024(4) 0.7681(2) 0.8448(2) 0.0200(7) Uani 1 1 d . .
C4 C 0.5158(4) 0.8371(2) 0.4743(2) 0.0190(6) Uani 1 1 d . .
C5 C 0.8074(4) 0.8247(3) 0.8442(2) 0.0221(7) Uani 1 1 d . .
C6 C 0.8814(4) 0.3790(3) 0.8348(2) 0.0222(7) Uani 1 1 d . .
C7 C 0.9219(4) 0.8464(3) 0.7689(3) 0.0241(7) Uani 1 1 d . .
C8 C 0.6809(4) 0.3561(3) 0.7630(3) 0.0266(8) Uani 1 1 d . .
C9 C 0.5951(4) 0.7522(3) 0.9133(2) 0.0228(7) Uani 1 1 d . .
C10 C 0.4024(4) 0.8250(3) 0.5500(3) 0.0237(7) Uani 1 1 d . .
C11 C 0.7545(4) 0.7974(3) 0.4168(3) 0.0239(7) Uani 1 1 d . .
C12 C 0.4473(5) 0.8583(3) 0.6243(3) 0.0304(9) Uani 1 1 d . .
H12A H 0.374181 0.850232 0.672405 0.046 Uiso 1 1 calc R U
H12B H 0.534638 0.820131 0.648074 0.046 Uiso 1 1 calc R U
H12C H 0.461651 0.925643 0.599620 0.046 Uiso 1 1 calc R U
C13 C 0.9047(5) 0.2802(3) 0.8756(3) 0.0280(8) Uani 1 1 d . .
H13A H 0.980641 0.253893 0.913498 0.034 Uiso 1 1 calc R U
C14 C 0.4705(4) 0.6951(3) 0.9232(2) 0.0242(7) Uani 1 1 d . .
C15 C 0.9810(4) 0.4428(3) 0.8491(3) 0.0248(7) Uani 1 1 d . .
C16 C 0.7184(5) 0.8640(3) 0.3344(3) 0.0291(8) Uani 1 1 d . .
H16A H 0.787092 0.873960 0.286442 0.035 Uiso 1 1 calc R U
C17 C 1.0446(5) 0.5027(3) 0.7587(3) 0.0317(9) Uani 1 1 d . .
H17A H 1.107802 0.542888 0.768999 0.048 Uiso 1 1 calc R U
H17B H 1.096829 0.460048 0.728265 0.048 Uiso 1 1 calc R U
H17C H 0.969537 0.542994 0.721513 0.048 Uiso 1 1 calc R U
C18 C 0.5980(5) 0.7938(3) 0.9806(3) 0.0284(8) Uani 1 1 d . .
H18A H 0.525830 0.784565 1.026425 0.034 Uiso 1 1 calc R U
C19 C 0.4885(4) 0.9013(3) 0.3890(2) 0.0238(7) Uani 1 1 d . .
H19A H 0.397922 0.936036 0.379009 0.029 Uiso 1 1 calc R U
C20 C 1.0126(4) 0.7539(3) 0.7654(3) 0.0305(9) Uani 1 1 d . .
H20A H 1.084778 0.769365 0.717010 0.046 Uiso 1 1 calc R U
H20B H 1.057052 0.722270 0.822314 0.046 Uiso 1 1 calc R U
H20C H 0.953641 0.711440 0.754718 0.046 Uiso 1 1 calc R U
C21 C 0.9022(5) 0.5073(3) 0.9014(3) 0.0284(8) Uani 1 1 d . .
H21A H 0.966160 0.547814 0.910315 0.043 Uiso 1 1 calc R U
H21B H 0.823651 0.547343 0.867449 0.043 Uiso 1 1 calc R U
H21C H 0.866921 0.467386 0.959462 0.043 Uiso 1 1 calc R U
C22 C 0.5875(5) 0.9161(3) 0.3190(2) 0.0296(9) Uani 1 1 d . .
C23 C 0.5617(5) 0.3965(3) 0.6981(3) 0.0348(10) Uani 1 1 d . .
C24 C 0.4648(4) 0.6426(3) 0.8558(3) 0.0283(8) Uani 1 1 d . .
H24A H 0.464648 0.688303 0.795167 0.043 Uiso 1 1 calc R U
H24B H 0.546622 0.594380 0.860982 0.043 Uiso 1 1 calc R U
H24C H 0.379488 0.611496 0.868093 0.043 Uiso 1 1 calc R U
C25 C 0.8039(5) 0.8620(3) 0.9141(3) 0.0267(8) Uani 1 1 d . .
H25A H 0.875127 0.899055 0.914679 0.032 Uiso 1 1 calc R U
C26 C 0.8194(5) 0.2190(3) 0.8622(3) 0.0333(9) Uani 1 1 d . .
C27 C 0.4703(5) 0.6182(3) 1.0164(3) 0.0313(9) Uani 1 1 d . .
H27A H 0.473884 0.648164 1.062240 0.047 Uiso 1 1 calc R U
H27B H 0.384961 0.587496 1.026606 0.047 Uiso 1 1 calc R U
H27C H 0.552094 0.570380 1.019495 0.047 Uiso 1 1 calc R U
C28 C 0.9010(5) 0.7401(3) 0.4303(3) 0.0340(9) Uani 1 1 d . .
C29 C 1.0211(5) 0.9120(3) 0.7812(3) 0.0346(9) Uani 1 1 d . .
H29A H 1.092104 0.923942 0.731834 0.052 Uiso 1 1 calc R U
H29B H 0.967482 0.972642 0.781830 0.052 Uiso 1 1 calc R U
H29C H 1.066768 0.881241 0.837776 0.052 Uiso 1 1 calc R U
C30 C 0.8561(5) 0.9000(3) 0.6784(3) 0.0336(9) Uani 1 1 d . .
H30A H 0.930188 0.913347 0.631006 0.050 Uiso 1 1 calc R U
H30B H 0.793665 0.860534 0.666038 0.050 Uiso 1 1 calc R U
H30C H 0.802647 0.960097 0.680584 0.050 Uiso 1 1 calc R U
C31 C 0.7113(5) 0.2583(3) 0.8057(3) 0.0319(9) Uani 1 1 d . .
H31A H 0.654664 0.216769 0.795361 0.038 Uiso 1 1 calc R U
C32 C 0.7015(5) 0.8475(3) 0.9826(3) 0.0306(9) Uani 1 1 d . .
C33 C 0.3705(5) 0.7203(3) 0.5869(3) 0.0342(9) Uani 1 1 d . .
H33A H 0.297898 0.713838 0.635217 0.051 Uiso 1 1 calc R U
H33B H 0.337833 0.702436 0.539014 0.051 Uiso 1 1 calc R U
H33C H 0.455583 0.678356 0.609874 0.051 Uiso 1 1 calc R U
C34 C 0.3325(5) 0.7635(3) 0.9153(3) 0.0385(10) Uani 1 1 d . .
H34A H 0.330107 0.799305 0.957047 0.058 Uiso 1 1 calc R U
H34B H 0.327036 0.808019 0.854226 0.058 Uiso 1 1 calc R U
H34C H 0.253040 0.726567 0.929515 0.058 Uiso 1 1 calc R U
C35 C 0.2633(5) 0.8875(4) 0.5195(3) 0.0381(10) Uani 1 1 d . .
H35A H 0.194467 0.877195 0.570133 0.057 Uiso 1 1 calc R U
H35B H 0.278536 0.954706 0.497220 0.057 Uiso 1 1 calc R U
H35C H 0.228621 0.870160 0.471924 0.057 Uiso 1 1 calc R U
C36 C 1.1054(5) 0.3854(3) 0.9049(3) 0.0393(11) Uani 1 1 d . .
H36A H 1.165398 0.429317 0.912007 0.059 Uiso 1 1 calc R U
H36B H 1.070457 0.347016 0.963776 0.059 Uiso 1 1 calc R U
H36C H 1.159306 0.343336 0.874519 0.059 Uiso 1 1 calc R U
C37 C 0.8912(6) 0.6343(4) 0.4555(4) 0.0461(12) Uani 1 1 d . .
H37A H 0.831599 0.614093 0.510133 0.069 Uiso 1 1 calc R U
H37B H 0.850972 0.621669 0.407053 0.069 Uiso 1 1 calc R U
H37C H 0.984876 0.598816 0.465641 0.069 Uiso 1 1 calc R U
C38 C 0.4468(5) 0.4601(4) 0.7332(4) 0.0416(11) Uani 1 1 d . .
H38A H 0.372515 0.484739 0.690754 0.062 Uiso 1 1 calc R U
H38B H 0.407891 0.422503 0.791133 0.062 Uiso 1 1 calc R U
H38C H 0.487003 0.513447 0.739897 0.062 Uiso 1 1 calc R U
C39 C 0.6202(6) 0.4532(4) 0.6048(3) 0.0483(13) Uani 1 1 d . .
H39A H 0.693030 0.411924 0.583389 0.072 Uiso 1 1 calc R U
H39B H 0.544559 0.475531 0.563271 0.072 Uiso 1 1 calc R U
H39C H 0.660029 0.508025 0.608595 0.072 Uiso 1 1 calc R U
C40 C 0.6998(7) 0.8887(4) 1.0579(3) 0.0496(14) Uani 1 1 d . .
H40A H 0.619371 0.870358 1.099276 0.074 Uiso 1 1 calc R U
H40B H 0.786213 0.863949 1.089695 0.074 Uiso 1 1 calc R U
H40C H 0.692820 0.958298 1.033247 0.074 Uiso 1 1 calc R U
C41 C 0.9950(7) 0.7684(5) 0.3448(4) 0.0645(18) Uani 1 1 d . .
H41A H 1.003224 0.836665 0.326847 0.097 Uiso 1 1 calc R U
H41B H 1.087819 0.731924 0.355766 0.097 Uiso 1 1 calc R U
H41C H 0.953915 0.754777 0.297177 0.097 Uiso 1 1 calc R U
C42 C 0.9724(6) 0.7597(5) 0.5030(4) 0.0603(17) Uani 1 1 d . .
H42A H 0.978394 0.828147 0.486400 0.090 Uiso 1 1 calc R U
H42B H 0.917809 0.738837 0.559740 0.090 Uiso 1 1 calc R U
H42C H 1.066642 0.724690 0.509487 0.090 Uiso 1 1 calc R U
C43 C 0.4903(7) 0.3164(5) 0.6863(5) 0.0645(18) Uani 1 1 d . .
H43A H 0.559811 0.273940 0.664010 0.097 Uiso 1 1 calc R U
H43B H 0.448824 0.279972 0.743882 0.097 Uiso 1 1 calc R U
H43C H 0.417022 0.344374 0.643516 0.097 Uiso 1 1 calc R U
C44 C 0.5525(7) 0.9877(3) 0.2285(3) 0.0473(14) Uani 1 1 d . .
H44A H 0.634422 0.989114 0.186955 0.071 Uiso 1 1 calc R U
H44B H 0.474675 0.969230 0.205663 0.071 Uiso 1 1 calc R U
H44C H 0.525919 1.051137 0.234386 0.071 Uiso 1 1 calc R U
C45 C 0.8500(7) 0.1121(3) 0.9076(4) 0.0496(13) Uani 1 1 d . .
H45A H 0.930375 0.098619 0.944742 0.074 Uiso 1 1 calc R U
H45B H 0.768222 0.088404 0.945026 0.074 Uiso 1 1 calc R U
H45C H 0.871195 0.080375 0.862184 0.074 Uiso 1 1 calc R U

loop_
_atom_site_aniso_label
_atom_site_aniso_U_11
_atom_site_aniso_U_22
_atom_site_aniso_U_33
_atom_site_aniso_U_23
_atom_site_aniso_U_13
_atom_site_aniso_U_12
ER1 0.02497(9) 0.02692(9) 0.01714(8) -0.00595(6) -0.00202(6) -0.00314(6)
O1 0.0204(13) 0.0299(14) 0.0207(12) -0.0107(10) 0.0006(10) -0.0035(11)
O2 0.0258(14) 0.0226(13) 0.0230(12) -0.0051(10) -0.0075(11) -0.0055(11)
O3 0.0200(13) 0.0319(14) 0.0184(12) -0.0056(10) -0.0003(10) 0.0005(11)
C1 0.0227(17) 0.0205(16) 0.0176(15) -0.0058(12) -0.0015(13) -0.0048(14)
C2 0.0210(17) 0.0246(17) 0.0186(15) -0.0080(13) 0.0027(13) -0.0047(14)
C3 0.0200(17) 0.0186(16) 0.0183(15) -0.0036(12) -0.0036(13) 0.0033(13)
C4 0.0213(17) 0.0199(16) 0.0158(14) -0.0060(12) 0.0018(13) -0.0031(13)
C5 0.0209(17) 0.0205(16) 0.0221(16) -0.0045(13) -0.0033(14) 0.0020(14)
C6 0.0219(18) 0.0242(17) 0.0200(16) -0.0072(13) -0.0004(14) -0.0019(14)
C7 0.0199(17) 0.0219(17) 0.0278(18) -0.0059(14) -0.0005(14) -0.0001(14)
C8 0.027(2) 0.035(2) 0.0225(17) -0.0141(15) 0.0049(15) -0.0114(16)
C9 0.0229(18) 0.0216(17) 0.0206(16) -0.0041(13) 0.0007(14) -0.0001(14)
C10 0.0179(17) 0.0258(18) 0.0240(17) -0.0047(14) 0.0013(14) -0.0019(14)
C11 0.0229(18) 0.0262(18) 0.0237(17) -0.0105(14) 0.0056(14) -0.0053(15)
C12 0.032(2) 0.033(2) 0.0247(18) -0.0110(16) 0.0034(16) 0.0033(17)
C13 0.028(2) 0.0232(18) 0.0301(19) -0.0082(15) 0.0017(16) 0.0029(15)
C14 0.0207(18) 0.0303(19) 0.0185(16) -0.0051(14) 0.0025(13) -0.0026(15)
C15 0.0179(17) 0.0264(18) 0.0297(19) -0.0089(15) -0.0054(15) 0.0012(14)
C16 0.038(2) 0.0259(19) 0.0215(17) -0.0094(14) 0.0099(16) -0.0025(17)
C17 0.025(2) 0.035(2) 0.035(2) -0.0094(17) 0.0005(17) -0.0065(17)
C18 0.033(2) 0.0273(19) 0.0232(18) -0.0089(15) 0.0042(16) -0.0016(16)
C19 0.029(2) 0.0212(17) 0.0209(16) -0.0076(13) -0.0046(15) 0.0019(15)
C20 0.0222(19) 0.028(2) 0.040(2) -0.0126(17) 0.0017(17) -0.0002(16)
C21 0.030(2) 0.032(2) 0.0265(19) -0.0123(16) -0.0099(16) -0.0019(16)
C22 0.047(3) 0.0224(18) 0.0176(16) -0.0055(14) 0.0002(16) -0.0013(17)
C23 0.033(2) 0.043(2) 0.037(2) -0.0179(19) -0.0073(19) -0.0133(19)
C24 0.0240(19) 0.038(2) 0.0218(17) -0.0065(16) 0.0009(15) -0.0090(17)
C25 0.032(2) 0.0211(17) 0.0289(19) -0.0087(14) -0.0043(16) -0.0052(15)
C26 0.041(3) 0.0244(19) 0.032(2) -0.0079(16) 0.0083(19) -0.0048(18)
C27 0.036(2) 0.034(2) 0.0225(18) -0.0050(16) 0.0026(16) -0.0104(18)
C28 0.023(2) 0.044(2) 0.033(2) -0.0137(19) 0.0078(17) 0.0006(18)
C29 0.025(2) 0.032(2) 0.047(3) -0.0141(19) 0.0047(19) -0.0060(17)
C30 0.029(2) 0.036(2) 0.027(2) 0.0011(17) 0.0011(17) -0.0033(18)
C31 0.037(2) 0.028(2) 0.037(2) -0.0187(17) 0.0123(18) -0.0149(18)
C32 0.043(3) 0.0250(19) 0.0255(19) -0.0108(15) 0.0016(17) -0.0046(17)
C33 0.027(2) 0.034(2) 0.038(2) -0.0055(18) 0.0060(18) -0.0096(18)
C34 0.026(2) 0.043(3) 0.040(2) -0.007(2) -0.0020(19) 0.0027(19)
C35 0.021(2) 0.048(3) 0.037(2) -0.006(2) 0.0002(18) 0.0020(19)
C36 0.028(2) 0.037(2) 0.050(3) -0.011(2) -0.016(2) 0.0033(19)
C37 0.036(3) 0.042(3) 0.050(3) -0.011(2) 0.008(2) 0.011(2)
C38 0.027(2) 0.050(3) 0.050(3) -0.015(2) -0.008(2) -0.010(2)
C39 0.053(3) 0.069(4) 0.030(2) -0.021(2) -0.008(2) -0.013(3)
C40 0.074(4) 0.048(3) 0.037(3) -0.027(2) 0.013(3) -0.021(3)
C41 0.043(3) 0.065(4) 0.065(4) -0.007(3) 0.028(3) 0.006(3)
C42 0.021(2) 0.093(5) 0.079(4) -0.043(4) -0.001(3) -0.011(3)
C43 0.064(4) 0.067(4) 0.080(4) -0.032(3) -0.025(3) -0.027(3)
C44 0.073(4) 0.038(3) 0.0190(19) -0.0021(17) 0.004(2) 0.010(2)
C45 0.060(4) 0.025(2) 0.057(3) -0.007(2) 0.009(3) -0.006(2)

loop_
_atom_type_symbol
_atom_type_description
_atom_type_scat_dispersion_real
_atom_type_scat_dispersion_imag
_atom_type_scat_source
C C 0.0033 0.0016 'International Tables Vol C Tables 4.2.6.8 and 6.1.1.4'
H H 0.0000 0.0000 'International Tables Vol C Tables 4.2.6.8 and 6.1.1.4'
O O 0.0106 0.0060 'International Tables Vol C Tables 4.2.6.8 and 6.1.1.4'
Er Er -0.2586 4.9576 'International Tables Vol C Tables 4.2.6.8 and 6.1.1.4'

loop_
_geom_angle_atom_site_label_1
_geom_angle_atom_site_label_2
_geom_angle_atom_site_label_3
_geom_angle
O2 ER1 O3 115.24(11)
O2 ER1 O1 114.30(10)
O3 ER1 O1 112.68(11)
O2 ER1 C24 95.77(12)
O3 ER1 C24 143.13(12)
O1 ER1 C24 67.26(11)
C3 O1 ER1 161.6(2)
C2 O2 ER1 170.7(3)
C1 O3 ER1 158.5(2)
O3 C1 C4 119.3(3)
O3 C1 C11 119.8(3)
C4 C1 C11 120.9(3)
O2 C2 C6 120.3(3)
O2 C2 C8 119.1(3)
C6 C2 C8 120.5(3)
O1 C3 C5 119.3(3)
O1 C3 C9 120.1(3)
C5 C3 C9 120.6(3)
C19 C4 C1 117.9(3)
C19 C4 C10 120.4(3)
C1 C4 C10 121.6(3)
C25 C5 C3 118.1(4)
C25 C5 C7 120.1(3)
C3 C5 C7 121.8(3)
C13 C6 C2 118.5(3)
C13 C6 C15 119.9(3)
C2 C6 C15 121.6(3)
C5 C7 C29 112.3(3)
C5 C7 C20 110.8(3)
C29 C7 C20 107.0(3)
C5 C7 C30 110.4(3)
C29 C7 C30 105.8(3)
C20 C7 C30 110.4(3)
C31 C8 C2 117.6(4)
C31 C8 C23 121.3(4)
C2 C8 C23 121.1(4)
C18 C9 C3 117.7(4)
C18 C9 C14 114.7(3)
C3 C9 C14 127.6(3)
C4 C10 C35 112.6(3)
C4 C10 C12 110.1(3)
C35 C10 C12 105.0(3)
C4 C10 C33 110.6(3)
C35 C10 C33 106.9(3)
C12 C10 C33 111.5(3)
C16 C11 C1 117.2(4)
C16 C11 C28 121.4(4)
C1 C11 C28 121.4(3)
C6 C13 C26 121.9(4)
C24 C14 C27 106.1(3)
C24 C14 C34 105.7(3)
C27 C14 C34 109.0(3)
C24 C14 C9 117.8(3)
C27 C14 C9 108.8(3)
C34 C14 C9 109.2(3)
C6 C15 C36 112.8(3)
C6 C15 C17 110.5(3)
C36 C15 C17 106.2(4)
C6 C15 C21 109.8(3)
C36 C15 C21 106.1(3)
C17 C15 C21 111.3(3)
C22 C16 C11 123.4(4)
C32 C18 C9 122.8(4)
C22 C19 C4 122.7(4)
C19 C22 C16 117.9(4)
C19 C22 C44 120.4(4)
C16 C22 C44 121.7(4)
C38 C23 C8 111.2(4)
C38 C23 C43 106.6(4)
C8 C23 C43 111.6(4)
C38 C23 C39 110.4(4)
C8 C23 C39 110.1(4)
C43 C23 C39 106.9(4)
C14 C24 ER1 125.4(3)
C32 C25 C5 123.0(4)
C31 C26 C13 118.3(4)
C31 C26 C45 121.9(4)
C13 C26 C45 119.8(4)
C37 C28 C41 107.6(4)
C37 C28 C42 109.8(5)
C41 C28 C42 107.2(5)
C37 C28 C11 110.5(4)
C41 C28 C11 111.3(4)
C42 C28 C11 110.3(4)
C26 C31 C8 123.2(4)
C25 C32 C18 117.9(4)
C25 C32 C40 122.1(4)
C18 C32 C40 120.1(4)

loop_
_geom_bond_atom_site_label_1
_geom_bond_atom_site_label_2
_geom_bond_distance
ER1 O2 2.040(3)
ER1 O3 2.041(3)
ER1 O1 2.048(3)
ER1 C24 2.871(4)
O1 C3 1.348(4)
O2 C2 1.354(4)
O3 C1 1.358(4)
C1 C4 1.415(5)
C1 C11 1.420(5)
C2 C6 1.412(5)
C2 C8 1.428(5)
C3 C5 1.416(5)
C3 C9 1.416(5)
C4 C19 1.402(5)
C4 C10 1.532(5)
C5 C25 1.396(5)
C5 C7 1.537(6)
C6 C13 1.399(5)
C6 C15 1.536(5)
C7 C29 1.541(6)
C7 C20 1.542(5)
C7 C30 1.544(5)
C8 C31 1.396(6)
C8 C23 1.541(6)
C9 C18 1.410(5)
C9 C14 1.548(5)
C10 C35 1.543(6)
C10 C12 1.548(6)
C10 C33 1.549(6)
C11 C16 1.399(5)
C11 C28 1.540(6)
C13 C26 1.400(6)
C14 C24 1.537(5)
C14 C27 1.547(5)
C14 C34 1.547(6)
C15 C36 1.542(6)
C15 C17 1.545(6)
C15 C21 1.550(6)
C16 C22 1.385(6)
C18 C32 1.384(6)
C19 C22 1.379(6)
C22 C44 1.518(6)
C23 C38 1.542(7)
C23 C43 1.542(6)
C23 C39 1.546(7)
C25 C32 1.384(6)
C26 C31 1.379(7)
C26 C45 1.520(6)
C28 C37 1.517(7)
C28 C41 1.533(7)
C28 C42 1.532(7)
C32 C40 1.518(6)
